data_4318781
loop_
_publ_author_name
'Hsien-Ming Kao'
'Kwang-Hwa Lii'

_publ_section_title
;
 The First Observation of Heteronuclear Two-Bond J-Coupling in the Solid
 State: Crystal Structure and Solid-State NMR Spectroscopy of
 Rb4(NbO)2(Si8O21)
;
_journal_name_full 'Inorganic Chemistry'
_journal_page_first 5644
_journal_page_last 5646
_journal_paper_doi 10.1021/ic0204373
_journal_volume 41
_journal_year 2002
_chemical_compound_source 'hydrothermal synthesis'
_chemical_formula_structural Rb4(NbO)2(Si8O21)
_chemical_formula_sum 'Nb2 O23 Rb4 Si8'
_chemical_formula_weight 1120.42
_chemical_name_systematic
;
  ?
;
_space_group_IT_number 2
_symmetry_space_group_name_Hall '-P 1'
_symmetry_space_group_name_H-M 'P -1'
_atom_sites_solution_hydrogens geom
_atom_sites_solution_primary direct
_atom_sites_solution_secondary difmap
_audit_creation_method SHELXL
_cell_angle_alpha 76.4900(10)
_cell_angle_beta 89.2970(10)
_cell_angle_gamma 71.8310(10)
_cell_formula_units_Z 1
_cell_length_a 6.8977(5)
_cell_length_b 7.7585(5)
_cell_length_c 11.0133(7)
_cell_measurement_temperature 294(2)
_cell_volume 543.33(6)
_computing_molecular_graphics Diamond
_computing_structure_refinement 'SHELXL-93 (Sheldrick, 1993)'
_computing_structure_solution 'SHELXS-86 (Sheldrick, 1990)'
_diffrn_ambient_temperature 294(2)
_diffrn_measurement_device 'Siemens Smart CCD diffractometer'
_diffrn_radiation_monochromator graphite
_diffrn_radiation_source 'fine-focus sealed tube'
_diffrn_radiation_type MoK\a
_diffrn_radiation_wavelength 0.71073
_diffrn_reflns_av_R_equivalents 0.0327
_diffrn_reflns_av_sigmaI/netI 0.0283
_diffrn_reflns_limit_h_max 9
_diffrn_reflns_limit_h_min -9
_diffrn_reflns_limit_k_max 10
_diffrn_reflns_limit_k_min -10
_diffrn_reflns_limit_l_max 14
_diffrn_reflns_limit_l_min -14
_diffrn_reflns_number 5369
_diffrn_reflns_theta_max 28.23
_diffrn_reflns_theta_min 1.91
_diffrn_standards_decay_% none
_exptl_absorpt_coefficient_mu 10.507
_exptl_absorpt_correction_T_max 0.953
_exptl_absorpt_correction_T_min 0.365
_exptl_absorpt_correction_type 'empirical based on symmetry equivalents'
_exptl_crystal_colour colorless
_exptl_crystal_density_diffrn 3.424
_exptl_crystal_description rod-like
_exptl_crystal_F_000 526
_exptl_crystal_size_max 0.25
_exptl_crystal_size_mid 0.10
_exptl_crystal_size_min 0.05
_refine_diff_density_max 0.732
_refine_diff_density_min -0.500
_refine_diff_density_rms 0.118
_refine_ls_extinction_coef 0.0153(7)
_refine_ls_extinction_expression Fc^*^=kFc[1+0.001xFc^2^\l^3^/sin(2\q)]^-1/4^
_refine_ls_extinction_method SHELXL
_refine_ls_goodness_of_fit_all 1.060
_refine_ls_goodness_of_fit_obs 1.086
_refine_ls_matrix_type full
_refine_ls_number_parameters 170
_refine_ls_number_reflns 2400
_refine_ls_number_restraints 0
_refine_ls_restrained_S_all 1.060
_refine_ls_restrained_S_obs 1.086
_refine_ls_R_factor_all 0.0232
_refine_ls_R_factor_obs 0.0209
_refine_ls_shift/esd_max -0.001
_refine_ls_shift/esd_mean 0.000
_refine_ls_structure_factor_coef Fsqd
_refine_ls_weighting_details 'w=1/[\s^2^(Fo^2^)+(0.0328P)^2^+0.1439P] where P=(Fo^2^+2Fc^2^)/3'
_refine_ls_weighting_scheme calc
_refine_ls_wR_factor_all 0.0562
_refine_ls_wR_factor_obs 0.0553
_reflns_number_observed 2225
_reflns_number_total 2400
_reflns_observed_criterion >2sigma(I)
_cod_data_source_file ic0204373.cif
_cod_data_source_block nv42m
_cod_depositor_comments
;
The following automatic conversions were performed:

'_refine_ls_weighting_scheme' value 'calc
w=1/[\s^2^(Fo^2^)+(0.0328P)^2^+0.1439P] where P=(Fo^2^+2Fc^2^)/3' was
changed to 'calc'. New tag '_refine_ls_weighting_details' was
created. The value of the new tag was set to
'w=1/[\s^2^(Fo^2^)+(0.0328P)^2^+0.1439P] where P=(Fo^2^+2Fc^2^)/3'.

Automatic conversion script
Id: cif_fix_values 3143 2015-03-26 13:38:13Z robertas 
;
_cod_database_code 4318781

loop_
_symmetry_equiv_pos_as_xyz
'x, y, z'
'-x, -y, -z'

loop_
_atom_site_aniso_label
_atom_site_aniso_U_11
_atom_site_aniso_U_22
_atom_site_aniso_U_33
_atom_site_aniso_U_23
_atom_site_aniso_U_13
_atom_site_aniso_U_12
Rb1 0.0229(2) 0.0246(2) 0.0246(2) -0.00563(13) 0.00230(12) -0.00552(14)
Rb2 0.0198(2) 0.0290(2) 0.0204(2) -0.00336(13) 0.00024(12) -0.00372(13)
Nb1 0.00903(13) 0.00745(13) 0.00880(13) -0.00163(9) 0.00088(9) -0.00190(10)
Si1 0.0067(3) 0.0099(4) 0.0108(3) -0.0015(3) 0.0000(3) -0.0016(3)
Si2 0.0077(3) 0.0097(4) 0.0113(3) -0.0022(3) 0.0001(3) -0.0030(3)
Si3 0.0087(3) 0.0087(4) 0.0083(3) -0.0019(3) 0.0003(3) -0.0007(3)
Si4 0.0090(3) 0.0082(4) 0.0094(3) -0.0027(3) 0.0007(3) -0.0018(3)
O1 0.0117(9) 0.0132(10) 0.0201(10) 0.0002(8) -0.0014(8) -0.0037(8)
O2 0.0148(10) 0.0179(11) 0.0257(11) -0.0108(9) 0.0103(8) -0.0060(9)
O3 0.0155(10) 0.0253(12) 0.0155(10) 0.0047(9) -0.0055(8) -0.0095(9)
O4 0.0074(9) 0.0130(11) 0.0214(10) 0.0000(8) -0.0003(8) -0.0033(8)
O5 0.0117(9) 0.0124(10) 0.0197(10) 0.0028(8) -0.0019(8) -0.0049(8)
O6 0.0187(10) 0.0222(12) 0.0225(11) -0.0104(9) -0.0024(8) -0.0089(9)
O7 0.0164(10) 0.0155(10) 0.0175(10) -0.0047(8) 0.0073(8) -0.0074(8)
O8 0.028(2) 0.012(2) 0.039(2) -0.0033(14) 0.0150(15) 0.0063(14)
O9 0.0340(13) 0.0268(13) 0.0123(10) -0.0069(9) 0.0039(9) -0.0095(11)
O10 0.0130(9) 0.0105(10) 0.0186(10) -0.0035(8) 0.0014(8) -0.0001(8)
O11 0.0266(11) 0.0131(10) 0.0102(9) -0.0025(8) -0.0012(8) 0.0016(9)
O12 0.0167(10) 0.0152(11) 0.0245(11) -0.0016(8) 0.0024(8) -0.0080(9)

loop_
_atom_site_label
_atom_site_type_symbol
_atom_site_fract_x
_atom_site_fract_y
_atom_site_fract_z
_atom_site_U_iso_or_equiv
_atom_site_thermal_displace_type
_atom_site_occupancy
_atom_site_calc_flag
_atom_site_refinement_flags
_atom_site_disorder_group
Rb1 Rb 0.68286(5) 0.28083(5) 0.35751(3) 0.02458(10) Uani 1 d . .
Rb2 Rb 0.71242(5) 0.21593(5) 0.01033(3) 0.02446(10) Uani 1 d . .
Nb1 Nb 0.21385(3) 0.25935(3) 0.18283(2) 0.00866(8) Uani 1 d . .
Si1 Si 0.50122(10) 0.19451(10) 0.69901(7) 0.0096(2) Uani 1 d . .
Si2 Si 0.05190(11) 0.86708(10) 0.28624(7) 0.0096(2) Uani 1 d . .
Si3 Si 0.15672(11) 0.29877(10) 0.49831(7) 0.00908(15) Uani 1 d . .
Si4 Si 0.83186(11) 0.67188(10) 0.13024(6) 0.0090(2) Uani 1 d . .
O1 O 0.5429(3) -0.0230(3) 0.7544(2) 0.0158(4) Uani 1 d . .
O2 O 0.3766(3) 0.3126(3) 0.7952(2) 0.0184(4) Uani 1 d . .
O3 O 0.3760(3) 0.2765(3) 0.5630(2) 0.0196(5) Uani 1 d . .
O4 O 0.7076(3) 0.2520(3) 0.6742(2) 0.0146(4) Uani 1 d . .
O5 O 0.0223(3) 0.0762(3) 0.2173(2) 0.0155(4) Uani 1 d . .
O6 O -0.0297(3) 0.7604(3) 0.1986(2) 0.0196(4) Uani 1 d . .
O7 O -0.0680(3) 0.8566(3) 0.4154(2) 0.0159(4) Uani 1 d . .
O8 O 0.0000 0.5000 0.5000 0.0302(8) Uani 1 d S .
O9 O 0.1829(4) 0.2686(3) 0.3622(2) 0.0240(5) Uani 1 d . .
O10 O 0.9426(3) 0.4545(3) 0.1404(2) 0.0149(4) Uani 1 d . .
O11 O 0.7784(3) 0.7925(3) -0.0112(2) 0.0186(4) Uani 1 d . .
O12 O 0.3704(3) 0.4006(3) 0.1478(2) 0.0187(4) Uani 1 d . .

loop_
_atom_type_symbol
_atom_type_description
_atom_type_scat_dispersion_real
_atom_type_scat_dispersion_imag
_atom_type_scat_source
O O 0.0106 0.0060 'International Tables Vol C Tables 4.2.6.8 and 6.1.1.4'
Si Si 0.0817 0.0704 'International Tables Vol C Tables 4.2.6.8 and 6.1.1.4'
Rb Rb -0.9393 2.9676 'International Tables Vol C Tables 4.2.6.8 and 6.1.1.4'
Nb Nb -2.0727 0.6215 'International Tables Vol C Tables 4.2.6.8 and 6.1.1.4'

loop_
_geom_angle_atom_site_label_1
_geom_angle_atom_site_label_2
_geom_angle_atom_site_label_3
_geom_angle
_geom_angle_site_symmetry_1
_geom_angle_site_symmetry_3
_geom_angle_publ_flag
O12 Rb1 O5 94.58(5) . 1_655 ?
O12 Rb1 O3 94.91(5) . . ?
O5 Rb1 O3 150.43(6) 1_655 . ?
O12 Rb1 O2 67.94(5) . 2_666 ?
O5 Rb1 O2 98.70(5) 1_655 2_666 ?
O3 Rb1 O2 110.82(5) . 2_666 ?
O12 Rb1 O7 113.56(6) . 1_645 ?
O5 Rb1 O7 50.82(5) 1_655 1_645 ?
O3 Rb1 O7 99.85(5) . 1_645 ?
O2 Rb1 O7 149.16(5) 2_666 1_645 ?
O12 Rb1 O10 82.27(5) . . ?
O5 Rb1 O10 51.43(5) 1_655 . ?
O3 Rb1 O10 157.94(5) . . ?
O2 Rb1 O10 47.85(5) 2_666 . ?
O7 Rb1 O10 101.31(5) 1_645 . ?
O12 Rb1 O1 51.45(5) . 2_656 ?
O5 Rb1 O1 79.01(5) 1_655 2_656 ?
O3 Rb1 O1 85.24(5) . 2_656 ?
O2 Rb1 O1 118.60(5) 2_666 2_656 ?
O7 Rb1 O1 65.76(5) 1_645 2_656 ?
O10 Rb1 O1 109.14(5) . 2_656 ?
O12 Rb1 O7 176.04(5) . 2_666 ?
O5 Rb1 O7 81.98(5) 1_655 2_666 ?
O3 Rb1 O7 89.05(5) . 2_666 ?
O2 Rb1 O7 110.52(5) 2_666 2_666 ?
O7 Rb1 O7 65.73(6) 1_645 2_666 ?
O10 Rb1 O7 94.01(5) . 2_666 ?
O1 Rb1 O7 129.26(5) 2_656 2_666 ?
O12 Rb1 O9 130.91(5) . 1_655 ?
O5 Rb1 O9 52.31(5) 1_655 1_655 ?
O3 Rb1 O9 132.40(5) . 1_655 ?
O2 Rb1 O9 81.31(5) 2_666 1_655 ?
O7 Rb1 O9 75.58(5) 1_645 1_655 ?
O10 Rb1 O9 49.19(5) . 1_655 ?
O1 Rb1 O9 130.52(5) 2_656 1_655 ?
O7 Rb1 O9 45.23(5) 2_666 1_655 ?
O12 Rb1 O4 138.79(5) . . ?
O5 Rb1 O4 125.18(5) 1_655 . ?
O3 Rb1 O4 45.39(5) . . ?
O2 Rb1 O4 110.80(5) 2_666 . ?
O7 Rb1 O4 88.30(5) 1_645 . ?
O10 Rb1 O4 129.16(4) . . ?
O1 Rb1 O4 120.07(4) 2_656 . ?
O7 Rb1 O4 45.04(4) 2_666 . ?
O9 Rb1 O4 87.03(4) 1_655 . ?
O12 Rb1 O9 51.10(5) . . ?
O5 Rb1 O9 126.72(5) 1_655 . ?
O3 Rb1 O9 46.56(5) . . ?
O2 Rb1 O9 101.75(5) 2_666 . ?
O7 Rb1 O9 101.56(5) 1_645 . ?
O10 Rb1 O9 133.15(5) . . ?
O1 Rb1 O9 48.02(5) 2_656 . ?
O7 Rb1 O9 132.71(5) 2_666 . ?
O9 Rb1 O9 176.94(8) 1_655 . ?
O4 Rb1 O9 91.81(4) . . ?
O12 Rb1 Si2 102.01(4) . 1_645 ?
O5 Rb1 Si2 24.89(4) 1_655 1_645 ?
O3 Rb1 Si2 125.54(4) . 1_645 ?
O2 Rb1 Si2 123.56(4) 2_666 1_645 ?
O7 Rb1 Si2 26.34(3) 1_645 1_645 ?
O10 Rb1 Si2 76.24(4) . 1_645 ?
O1 Rb1 Si2 67.54(4) 2_656 1_645 ?
O7 Rb1 Si2 75.68(4) 2_666 1_645 ?
O9 Rb1 Si2 64.18(4) 1_655 1_645 ?
O4 Rb1 Si2 110.40(3) . 1_645 ?
O9 Rb1 Si2 113.70(4) . 1_645 ?
O5 Rb2 O12 96.95(6) 1_655 . ?
O5 Rb2 O12 119.80(5) 1_655 2_665 ?
O12 Rb2 O12 83.17(6) . 2_665 ?
O5 Rb2 O2 172.46(5) 1_655 1_554 ?
O12 Rb2 O2 84.64(5) . 1_554 ?
O12 Rb2 O2 67.67(5) 2_665 1_554 ?
O5 Rb2 O6 94.36(5) 1_655 2_665 ?
O12 Rb2 O6 150.35(6) . 2_665 ?
O12 Rb2 O6 67.45(6) 2_665 2_665 ?
O2 Rb2 O6 87.71(5) 1_554 2_665 ?
O5 Rb2 O11 90.19(5) 1_655 1_545 ?
O12 Rb2 O11 119.74(5) . 1_545 ?
O12 Rb2 O11 141.04(5) 2_665 1_545 ?
O2 Rb2 O11 82.65(5) 1_554 1_545 ?
O6 Rb2 O11 87.44(5) 2_665 1_545 ?
O5 Rb2 O10 51.40(5) 1_655 . ?
O12 Rb2 O10 80.98(5) . . ?
O12 Rb2 O10 69.56(5) 2_665 . ?
O2 Rb2 O10 136.10(5) 1_554 . ?
O6 Rb2 O10 84.93(5) 2_665 . ?
O11 Rb2 O10 139.89(5) 1_545 . ?
O5 Rb2 O11 128.55(5) 1_655 2_665 ?
O12 Rb2 O11 50.81(5) . 2_665 ?
O12 Rb2 O11 97.42(5) 2_665 2_665 ?
O2 Rb2 O11 47.72(5) 1_554 2_665 ?
O6 Rb2 O11 134.38(5) 2_665 2_665 ?
O11 Rb2 O11 78.82(6) 1_545 2_665 ?
O10 Rb2 O11 131.62(5) . 2_665 ?
O5 Rb2 O1 78.87(5) 1_655 2_656 ?
O12 Rb2 O1 50.29(5) . 2_656 ?
O12 Rb2 O1 132.79(5) 2_665 2_656 ?
O2 Rb2 O1 96.71(5) 1_554 2_656 ?
O6 Rb2 O1 159.35(5) 2_665 2_656 ?
O11 Rb2 O1 73.22(5) 1_545 2_656 ?
O10 Rb2 O1 105.07(5) . 2_656 ?
O11 Rb2 O1 49.75(4) 2_665 2_656 ?
O5 Rb2 O11 50.72(5) 1_655 2_765 ?
O12 Rb2 O11 130.51(5) . 2_765 ?
O12 Rb2 O11 84.40(5) 2_665 2_765 ?
O2 Rb2 O11 132.72(5) 1_554 2_765 ?
O6 Rb2 O11 45.60(5) 2_665 2_765 ?
O11 Rb2 O11 99.21(5) 1_545 2_765 ?
O10 Rb2 O11 49.87(5) . 2_765 ?
O11 Rb2 O11 177.98(7) 2_665 2_765 ?
O1 Rb2 O11 129.34(5) 2_656 2_765 ?
O5 Rb2 O6 46.76(5) 1_655 1_645 ?
O12 Rb2 O6 108.33(5) . 1_645 ?
O12 Rb2 O6 162.14(5) 2_665 1_645 ?
O2 Rb2 O6 125.75(5) 1_554 1_645 ?
O6 Rb2 O6 99.38(5) 2_665 1_645 ?
O11 Rb2 O6 44.60(5) 1_545 1_645 ?
O10 Rb2 O6 98.15(5) . 1_645 ?
O11 Rb2 O6 100.45(5) 2_665 1_645 ?
O1 Rb2 O6 61.76(5) 2_656 1_645 ?
O11 Rb2 O6 77.74(5) 2_765 1_645 ?
O5 Rb2 Si2 110.53(4) 1_655 2_665 ?
O12 Rb2 Si2 151.61(4) . 2_665 ?
O12 Rb2 Si2 77.20(4) 2_665 2_665 ?
O2 Rb2 Si2 69.06(4) 1_554 2_665 ?
O6 Rb2 Si2 25.45(4) 2_665 2_665 ?
O11 Rb2 Si2 68.68(4) 1_545 2_665 ?
O10 Rb2 Si2 110.37(3) . 2_665 ?
O11 Rb2 Si2 111.52(3) 2_665 2_665 ?
O1 Rb2 Si2 140.58(4) 2_656 2_665 ?
O11 Rb2 Si2 67.96(3) 2_765 2_665 ?
O6 Rb2 Si2 96.03(4) 1_645 2_665 ?
O12 Nb1 O10 99.37(9) . 1_455 ?
O12 Nb1 O9 97.17(9) . . ?
O10 Nb1 O9 88.73(9) 1_455 . ?
O12 Nb1 O11 93.97(9) . 2_665 ?
O10 Nb1 O11 92.10(8) 1_455 2_665 ?
O9 Nb1 O11 168.54(9) . 2_665 ?
O12 Nb1 O1 92.66(9) . 2_656 ?
O10 Nb1 O1 167.56(7) 1_455 2_656 ?
O9 Nb1 O1 86.64(9) . 2_656 ?
O11 Nb1 O1 90.18(8) 2_665 2_656 ?
O12 Nb1 O5 176.75(8) . . ?
O10 Nb1 O5 81.59(8) 1_455 . ?
O9 Nb1 O5 85.94(8) . . ?
O11 Nb1 O5 82.88(8) 2_665 . ?
O1 Nb1 O5 86.56(7) 2_656 . ?
O12 Nb1 Rb1 47.02(7) . . ?
O10 Nb1 Rb1 127.68(6) 1_455 . ?
O9 Nb1 Rb1 64.08(6) . . ?
O11 Nb1 Rb1 123.23(6) 2_665 . ?
O1 Nb1 Rb1 59.79(5) 2_656 . ?
O5 Nb1 Rb1 134.50(5) . . ?
O12 Nb1 Rb2 46.57(7) . . ?
O10 Nb1 Rb2 129.17(6) 1_455 . ?
O9 Nb1 Rb2 125.66(7) . . ?
O11 Nb1 Rb2 61.56(6) 2_665 . ?
O1 Nb1 Rb2 62.24(5) 2_656 . ?
O5 Nb1 Rb2 130.58(5) . . ?
Rb1 Nb1 Rb2 61.830(9) . . ?
O12 Nb1 Rb1 136.61(7) . 1_455 ?
O10 Nb1 Rb1 51.81(5) 1_455 1_455 ?
O9 Nb1 Rb1 56.51(6) . 1_455 ?
O11 Nb1 Rb1 115.88(6) 2_665 1_455 ?
O1 Nb1 Rb1 116.49(5) 2_656 1_455 ?
O5 Nb1 Rb1 46.21(5) . 1_455 ?
Rb1 Nb1 Rb1 120.520(10) . 1_455 ?
Rb2 Nb1 Rb1 176.730(9) . 1_455 ?
O12 Nb1 Rb2 135.70(7) . 1_455 ?
O10 Nb1 Rb2 53.55(6) 1_455 1_455 ?
O9 Nb1 Rb2 114.16(6) . 1_455 ?
O11 Nb1 Rb2 58.16(6) 2_665 1_455 ?
O1 Nb1 Rb2 118.51(5) 2_656 1_455 ?
O5 Nb1 Rb2 42.79(5) . 1_455 ?
Rb1 Nb1 Rb2 177.282(8) . 1_455 ?
Rb2 Nb1 Rb2 119.688(10) . 1_455 ?
Rb1 Nb1 Rb2 57.862(8) 1_455 1_455 ?
O12 Nb1 Rb2 31.20(7) . 2_665 ?
O10 Nb1 Rb2 70.03(5) 1_455 2_665 ?
O9 Nb1 Rb2 106.27(6) . 2_665 ?
O11 Nb1 Rb2 84.71(6) 2_665 2_665 ?
O1 Nb1 Rb2 122.38(5) 2_656 2_665 ?
O5 Nb1 Rb2 148.48(5) . 2_665 ?
Rb1 Nb1 Rb2 75.917(7) . 2_665 ?
Rb2 Nb1 Rb2 65.214(9) . 2_665 ?
Rb1 Nb1 Rb2 117.144(8) 1_455 2_665 ?
Rb2 Nb1 Rb2 106.722(7) 1_455 2_665 ?
O1 Si1 O4 113.76(10) . . ?
O1 Si1 O3 114.14(11) . . ?
O4 Si1 O3 103.05(10) . . ?
O1 Si1 O2 110.47(11) . . ?
O4 Si1 O2 106.39(10) . . ?
O3 Si1 O2 108.49(12) . . ?
O1 Si1 Rb1 164.60(8) . 2_666 ?
O4 Si1 Rb1 76.00(7) . 2_666 ?
O3 Si1 Rb1 73.05(8) . 2_666 ?
O2 Si1 Rb1 54.28(8) . 2_666 ?
O1 Si1 Rb2 88.34(8) . 1_556 ?
O4 Si1 Rb2 72.14(7) . 1_556 ?
O3 Si1 Rb2 156.37(9) . 1_556 ?
O2 Si1 Rb2 53.65(8) . 1_556 ?
Rb1 Si1 Rb2 83.39(2) 2_666 1_556 ?
O1 Si1 Rb1 109.59(8) . . ?
O4 Si1 Rb1 61.09(7) . . ?
O3 Si1 Rb1 47.94(7) . . ?
O2 Si1 Rb1 139.55(8) . . ?
Rb1 Si1 Rb1 85.43(2) 2_666 . ?
Rb2 Si1 Rb1 133.23(2) 1_556 . ?
O5 Si2 O6 111.66(11) 1_565 . ?
O5 Si2 O4 111.89(10) 1_565 2_666 ?
O6 Si2 O4 106.59(11) . 2_666 ?
O5 Si2 O7 110.49(11) 1_565 . ?
O6 Si2 O7 109.22(11) . . ?
O4 Si2 O7 106.80(10) 2_666 . ?
O5 Si2 Rb1 53.98(8) 1_565 1_465 ?
O6 Si2 Rb1 117.55(8) . 1_465 ?
O4 Si2 Rb1 135.81(7) 2_666 1_465 ?
O7 Si2 Rb1 57.77(7) . 1_465 ?
O5 Si2 Rb2 81.79(8) 1_565 2_665 ?
O6 Si2 Rb2 57.44(8) . 2_665 ?
O4 Si2 Rb2 74.29(7) 2_666 2_665 ?
O7 Si2 Rb2 165.38(8) . 2_665 ?
Rb1 Si2 Rb2 131.60(2) 1_465 2_665 ?
O5 Si2 Rb2 45.06(7) 1_565 1_465 ?
O6 Si2 Rb2 69.32(8) . 1_465 ?
O4 Si2 Rb2 140.34(7) 2_666 1_465 ?
O7 Si2 Rb2 111.72(8) . 1_465 ?
Rb1 Si2 Rb2 64.183(14) 1_465 1_465 ?
Rb2 Si2 Rb2 70.876(15) 2_665 1_465 ?
O5 Si2 Rb1 113.33(8) 1_565 2_666 ?
O6 Si2 Rb1 135.02(8) . 2_666 ?
O4 Si2 Rb1 55.36(7) 2_666 2_666 ?
O7 Si2 Rb1 53.94(7) . 2_666 ?
Rb1 Si2 Rb1 89.59(2) 1_465 2_666 ?
Rb2 Si2 Rb1 129.62(2) 2_665 2_666 ?
Rb2 Si2 Rb1 152.50(2) 1_465 2_666 ?
O9 Si3 O8 112.17(10) . . ?
O9 Si3 O3 110.19(12) . . ?
O8 Si3 O3 109.02(9) . . ?
O9 Si3 O7 110.49(11) . 2_566 ?
O8 Si3 O7 107.09(8) . 2_566 ?
O3 Si3 O7 107.73(11) . 2_566 ?
O9 Si3 Rb1 67.83(9) . 1_455 ?
O8 Si3 Rb1 78.32(3) . 1_455 ?
O3 Si3 Rb1 172.34(9) . 1_455 ?
O7 Si3 Rb1 67.15(8) 2_566 1_455 ?
O9 Si3 Rb1 62.78(9) . . ?
O8 Si3 Rb1 117.63(3) . . ?
O3 Si3 Rb1 48.58(7) . . ?
O7 Si3 Rb1 133.97(8) 2_566 . ?
Rb1 Si3 Rb1 130.52(2) 1_455 . ?
O10 Si4 O11 112.91(11) . . ?
O10 Si4 O6 111.66(11) . 1_655 ?
O11 Si4 O6 107.75(11) . 1_655 ?
O10 Si4 O2 106.48(11) . 2_666 ?
O11 Si4 O2 110.41(12) . 2_666 ?
O6 Si4 O2 107.51(11) 1_655 2_666 ?
O10 Si4 Rb2 90.60(7) . 2_765 ?
O11 Si4 Rb2 68.67(8) . 2_765 ?
O6 Si4 Rb2 57.15(7) 1_655 2_765 ?
O2 Si4 Rb2 161.04(8) 2_666 2_765 ?
O10 Si4 Rb2 106.24(8) . 2_665 ?
O11 Si4 Rb2 62.44(8) . 2_665 ?
O6 Si4 Rb2 141.30(8) 1_655 2_665 ?
O2 Si4 Rb2 52.52(8) 2_666 2_665 ?
Rb2 Si4 Rb2 131.07(2) 2_765 2_665 ?
O10 Si4 Rb1 56.64(7) . . ?
O11 Si4 Rb1 138.99(8) . . ?
O6 Si4 Rb1 112.81(8) 1_655 . ?
O2 Si4 Rb1 51.43(8) 2_666 . ?
Rb2 Si4 Rb1 141.45(2) 2_765 . ?
Rb2 Si4 Rb1 81.74(2) 2_665 . ?
O10 Si4 Rb2 158.26(8) . 1_565 ?
O11 Si4 Rb2 53.05(8) . 1_565 ?
O6 Si4 Rb2 64.85(8) 1_655 1_565 ?
O2 Si4 Rb2 94.71(8) 2_666 1_565 ?
Rb2 Si4 Rb2 69.267(14) 2_765 1_565 ?
Rb2 Si4 Rb2 82.67(2) 2_665 1_565 ?
Rb1 Si4 Rb2 145.09(2) . 1_565 ?
Si1 O1 Nb1 138.58(11) . 2_656 ?
Si1 O1 Rb1 124.55(10) . 2_656 ?
Nb1 O1 Rb1 88.19(7) 2_656 2_656 ?
Si1 O1 Rb2 125.35(10) . 2_656 ?
Nb1 O1 Rb2 85.98(6) 2_656 2_656 ?
Rb1 O1 Rb2 71.81(4) 2_656 2_656 ?
Si1 O2 Si4 137.36(13) . 2_666 ?
Si1 O2 Rb1 100.63(9) . 2_666 ?
Si4 O2 Rb1 104.33(10) 2_666 2_666 ?
Si1 O2 Rb2 101.60(9) . 1_556 ?
Si4 O2 Rb2 102.98(9) 2_666 1_556 ?
Rb1 O2 Rb2 107.63(6) 2_666 1_556 ?
Si3 O3 Si1 139.58(13) . . ?
Si3 O3 Rb1 108.16(9) . . ?
Si1 O3 Rb1 109.02(9) . . ?
Si1 O4 Si2 131.57(12) . 2_666 ?
Si1 O4 Rb1 94.58(8) . . ?
Si2 O4 Rb1 101.68(8) 2_666 . ?
Si2 O5 Nb1 136.30(11) 1_545 . ?
Si2 O5 Rb2 112.45(9) 1_545 1_455 ?
Nb1 O5 Rb2 106.37(7) . 1_455 ?
Si2 O5 Rb1 101.13(9) 1_545 1_455 ?
Nb1 O5 Rb1 102.17(7) . 1_455 ?
Rb2 O5 Rb1 83.94(5) 1_455 1_455 ?
Si2 O6 Si4 164.24(15) . 1_455 ?
Si2 O6 Rb2 97.11(9) . 2_665 ?
Si4 O6 Rb2 97.45(9) 1_455 2_665 ?
Si2 O6 Rb2 85.57(8) . 1_465 ?
Si4 O6 Rb2 90.88(9) 1_455 1_465 ?
Rb2 O6 Rb2 80.62(5) 2_665 1_465 ?
Si3 O7 Si2 133.94(13) 2_566 . ?
Si3 O7 Rb1 121.00(10) 2_566 1_465 ?
Si2 O7 Rb1 95.89(8) . 1_465 ?
Si3 O7 Rb1 86.77(8) 2_566 2_666 ?
Si2 O7 Rb1 103.23(9) . 2_666 ?
Rb1 O7 Rb1 114.27(6) 1_465 2_666 ?
Si3 O8 Si3 180.0 . 2_566 ?
Si3 O9 Nb1 173.84(15) . . ?
Si3 O9 Rb1 87.03(9) . 1_455 ?
Nb1 O9 Rb1 94.32(7) . 1_455 ?
Si3 O9 Rb1 93.56(9) . . ?
Nb1 O9 Rb1 84.78(7) . . ?
Rb1 O9 Rb1 176.94(8) 1_455 . ?
Si4 O10 Nb1 141.31(12) . 1_655 ?
Si4 O10 Rb1 99.21(8) . . ?
Nb1 O10 Rb1 99.63(7) 1_655 . ?
Si4 O10 Rb2 119.75(9) . . ?
Nb1 O10 Rb2 97.88(7) 1_655 . ?
Rb1 O10 Rb2 73.91(4) . . ?
Si4 O11 Nb1 136.72(13) . 2_665 ?
Si4 O11 Rb2 103.71(9) . 1_565 ?
Nb1 O11 Rb2 118.76(8) 2_665 1_565 ?
Si4 O11 Rb2 92.97(9) . 2_665 ?
Nb1 O11 Rb2 87.03(7) 2_665 2_665 ?
Rb2 O11 Rb2 101.18(6) 1_565 2_665 ?
Si4 O11 Rb2 86.09(9) . 2_765 ?
Nb1 O11 Rb2 92.43(7) 2_665 2_765 ?
Rb2 O11 Rb2 80.79(5) 1_565 2_765 ?
Rb2 O11 Rb2 177.98(7) 2_665 2_765 ?
Nb1 O12 Rb1 107.35(9) . . ?
Nb1 O12 Rb2 108.02(9) . . ?
Rb1 O12 Rb2 84.37(5) . . ?
Nb1 O12 Rb2 131.00(10) . 2_665 ?
Rb1 O12 Rb2 116.76(6) . 2_665 ?
Rb2 O12 Rb2 96.83(6) . 2_665 ?

loop_
_geom_bond_atom_site_label_1
_geom_bond_atom_site_label_2
_geom_bond_distance
_geom_bond_site_symmetry_2
_geom_bond_publ_flag
Rb1 O12 2.952(2) . ?
Rb1 O5 3.021(2) 1_655 ?
Rb1 O3 3.081(2) . ?
Rb1 O2 3.111(2) 2_666 ?
Rb1 O7 3.117(2) 1_645 ?
Rb1 O10 3.262(2) . ?
Rb1 O1 3.330(2) 2_656 ?
Rb1 O7 3.406(2) 2_666 ?
Rb1 O9 3.422(2) 1_655 ?
Rb1 O4 3.446(2) . ?
Rb1 O9 3.478(2) . ?
Rb1 Si2 3.6651(8) 1_645 ?
Rb2 O5 2.908(2) 1_655 ?
Rb2 O12 2.954(2) . ?
Rb2 O12 2.959(2) 2_665 ?
Rb2 O2 3.125(2) 1_554 ?
Rb2 O6 3.169(2) 2_665 ?
Rb2 O11 3.238(2) 1_545 ?
Rb2 O10 3.335(2) . ?
Rb2 O11 3.406(2) 2_665 ?
Rb2 O1 3.432(2) 2_656 ?
Rb2 O11 3.492(2) 2_765 ?
Rb2 O6 3.564(2) 1_645 ?
Rb2 Si2 3.7316(8) 2_665 ?
Nb1 O12 1.746(2) . ?
Nb1 O10 1.984(2) 1_455 ?
Nb1 O9 2.000(2) . ?
Nb1 O11 2.019(2) 2_665 ?
Nb1 O1 2.043(2) 2_656 ?
Nb1 O5 2.195(2) . ?
Nb1 Rb1 4.0914(4) 1_455 ?
Nb1 Rb2 4.1076(4) 1_455 ?
Nb1 Rb2 4.3100(5) 2_665 ?
Si1 O1 1.588(2) . ?
Si1 O4 1.621(2) . ?
Si1 O3 1.624(2) . ?
Si1 O2 1.625(2) . ?
Si1 Rb1 3.7658(9) 2_666 ?
Si1 Rb2 3.8007(8) 1_556 ?
Si2 O5 1.572(2) 1_565 ?
Si2 O6 1.616(2) . ?
Si2 O4 1.634(2) 2_666 ?
Si2 O7 1.635(2) . ?
Si2 Rb1 3.6651(8) 1_465 ?
Si2 Rb2 3.7316(8) 2_665 ?
Si2 Rb2 3.7976(8) 1_465 ?
Si2 Rb1 4.1014(8) 2_666 ?
Si3 O9 1.570(2) . ?
Si3 O8 1.6022(7) . ?
Si3 O3 1.622(2) . ?
Si3 O7 1.625(2) 2_566 ?
Si3 Rb1 3.6900(8) 1_455 ?
Si4 O10 1.597(2) . ?
Si4 O11 1.599(2) . ?
Si4 O6 1.618(2) 1_655 ?
Si4 O2 1.633(2) 2_666 ?
Si4 Rb2 3.7407(8) 2_765 ?
Si4 Rb2 3.8372(8) 2_665 ?
Si4 Rb2 3.9361(8) 1_565 ?
O1 Nb1 2.043(2) 2_656 ?
O1 Rb1 3.330(2) 2_656 ?
O1 Rb2 3.432(2) 2_656 ?
O2 Si4 1.633(2) 2_666 ?
O2 Rb1 3.111(2) 2_666 ?
O2 Rb2 3.125(2) 1_556 ?
O4 Si2 1.634(2) 2_666 ?
O5 Si2 1.572(2) 1_545 ?
O5 Rb2 2.908(2) 1_455 ?
O5 Rb1 3.021(2) 1_455 ?
O6 Si4 1.618(2) 1_455 ?
O6 Rb2 3.169(2) 2_665 ?
O6 Rb2 3.564(2) 1_465 ?
O7 Si3 1.625(2) 2_566 ?
O7 Rb1 3.117(2) 1_465 ?
O7 Rb1 3.406(2) 2_666 ?
O8 Si3 1.6022(7) 2_566 ?
O9 Rb1 3.422(2) 1_455 ?
O10 Nb1 1.984(2) 1_655 ?
O11 Nb1 2.019(2) 2_665 ?
O11 Rb2 3.238(2) 1_565 ?
O11 Rb2 3.406(2) 2_665 ?
O11 Rb2 3.492(2) 2_765 ?
O12 Rb2 2.959(2) 2_665 ?
